data_7124945
loop_
_publ_author_name
'Das, Debasree'
'Pattanayak, Santanu'
'Singh, Kundan K.'
'Garai, Bikash'
'Sen Gupta, Sayam'

_publ_section_title
;
 Electrocatalytic water oxidation by a molecular cobalt complex through a
 high valent cobalt oxo intermediate.
;
_journal_issue 79
_journal_name_full 'Chemical communications (Cambridge, England)'
_journal_page_first 11787
_journal_page_last 11790
_journal_paper_doi 10.1039/c6cc05773j
_journal_volume 52
_journal_year 2016
_chemical_formula_moiety 'C17 H19 Co N5 O4, C8 H20 N'
_chemical_formula_sum 'C25 H39 Co N6 O4'
_chemical_formula_weight 546.55
_space_group_IT_number 14
_space_group_name_Hall '-P 2yn'
_space_group_name_H-M_alt 'P 1 21/n 1'
_symmetry_cell_setting monoclinic
_symmetry_space_group_name_Hall '-P 2yn'
_symmetry_space_group_name_H-M 'P 1 21/n 1'
_atom_sites_solution_hydrogens geom
_atom_sites_solution_primary direct
_atom_sites_solution_secondary difmap
_audit_creation_method SHELXL-97
_audit_update_record
;
2015-06-12 deposited with the CCDC.
2016-08-22 downloaded from the CCDC.
;
_cell_angle_alpha 90.00
_cell_angle_beta 109.316(8)
_cell_angle_gamma 90.00
_cell_formula_units_Z 4
_cell_length_a 14.5396(11)
_cell_length_b 9.6307(6)
_cell_length_c 20.8295(15)
_cell_measurement_reflns_used 3969
_cell_measurement_temperature 298(2)
_cell_measurement_theta_max 26.24
_cell_measurement_theta_min 3.52
_cell_volume 2752.5(4)
_computing_cell_refinement
;
CrysAlisPro, Agilent Technologies,
Version 1.171.36.28 (release 01-02-2013 CrysAlis171 .NET)
(compiled Feb  1 2013,16:14:44)
;
_computing_data_collection
;
CrysAlisPro, Agilent Technologies,
Version 1.171.36.28 (release 01-02-2013 CrysAlis171 .NET)
(compiled Feb  1 2013,16:14:44)
;
_computing_data_reduction
;
CrysAlisPro, Agilent Technologies,
Version 1.171.36.28 (release 01-02-2013 CrysAlis171 .NET)
(compiled Feb  1 2013,16:14:44)
;
_computing_molecular_graphics 'Olex2 (Dolomanov et al., 2009)'
_computing_publication_material 'Olex2 (Dolomanov et al., 2009)'
_computing_structure_refinement 'SHELXL-97 (Sheldrick, 1997)'
_computing_structure_solution 'SHELXS-97 (Sheldrick, 1990)'
_diffrn_ambient_temperature 298(2)
_diffrn_measured_fraction_theta_full 0.994
_diffrn_measured_fraction_theta_max 0.994
_diffrn_measurement_device_type 'SuperNova, Dual, Cu at zero, Eos'
_diffrn_measurement_method '\w scans'
_diffrn_radiation_monochromator graphite
_diffrn_radiation_source 'fine-focus sealed tube'
_diffrn_radiation_type MoK\a
_diffrn_radiation_wavelength 0.71073
_diffrn_reflns_av_R_equivalents 0.0867
_diffrn_reflns_av_sigmaI/netI 0.0895
_diffrn_reflns_limit_h_max 18
_diffrn_reflns_limit_h_min -17
_diffrn_reflns_limit_k_max 12
_diffrn_reflns_limit_k_min -12
_diffrn_reflns_limit_l_max 26
_diffrn_reflns_limit_l_min -26
_diffrn_reflns_number 15659
_diffrn_reflns_theta_full 27.00
_diffrn_reflns_theta_max 27.00
_diffrn_reflns_theta_min 2.96
_exptl_absorpt_coefficient_mu 0.664
_exptl_absorpt_correction_T_max 0.830
_exptl_absorpt_correction_T_min 0.756
_exptl_absorpt_correction_type multi-scan
_exptl_absorpt_process_details
;
CrysAlisPro, Agilent Technologies,
Version 1.171.36.28 (release 01-02-2013 CrysAlis171 .NET)
(compiled Feb  1 2013,16:14:44)
Empirical absorption correction using spherical harmonics,
 implemented in SCALE3 ABSPACK scaling algorithm.
;
_exptl_crystal_colour red
_exptl_crystal_density_diffrn 1.319
_exptl_crystal_density_method 'not measured'
_exptl_crystal_description block
_exptl_crystal_F_000 1160
_exptl_crystal_size_max 0.2
_exptl_crystal_size_mid 0.15
_exptl_crystal_size_min 0.12
_refine_diff_density_max 0.502
_refine_diff_density_min -0.816
_refine_diff_density_rms 0.117
_refine_ls_extinction_method none
_refine_ls_goodness_of_fit_ref 1.047
_refine_ls_hydrogen_treatment constr
_refine_ls_matrix_type full
_refine_ls_number_parameters 334
_refine_ls_number_reflns 5985
_refine_ls_number_restraints 0
_refine_ls_restrained_S_all 1.047
_refine_ls_R_factor_all 0.1221
_refine_ls_R_factor_gt 0.0773
_refine_ls_shift/su_max 0.000
_refine_ls_shift/su_mean 0.000
_refine_ls_structure_factor_coef Fsqd
_refine_ls_weighting_details 'calc w=1/[\s^2^(Fo^2^)+(0.1449P)^2^+1.5945P] where P=(Fo^2^+2Fc^2^)/3'
_refine_ls_weighting_scheme calc
_refine_ls_wR_factor_gt 0.2107
_refine_ls_wR_factor_ref 0.2855
_reflns_number_gt 3552
_reflns_number_total 5985
_reflns_threshold_expression >2sigma(I)
_cod_data_source_file c6cc05773j2.cif
_cod_data_source_block co-taml
_cod_original_cell_volume 2752.5(3)
_cod_original_sg_symbol_H-M P21/n
_cod_database_code 7124945

loop_
_symmetry_equiv_pos_as_xyz
'x, y, z'
'-x+1/2, y+1/2, -z+1/2'
'-x, -y, -z'
'x-1/2, -y-1/2, z-1/2'

loop_
_atom_site_label
_atom_site_type_symbol
_atom_site_fract_x
_atom_site_fract_y
_atom_site_fract_z
_atom_site_U_iso_or_equiv
_atom_site_adp_type
_atom_site_occupancy
_atom_site_symmetry_multiplicity
_atom_site_calc_flag
_atom_site_refinement_flags
Co1 Co 0.32830(4) 0.39136(7) 0.67428(3) 0.0489(3) Uani 1 1 d .
N3 N 0.2678(3) 0.4238(4) 0.7347(2) 0.0467(9) Uani 1 1 d .
O2 O 0.0458(3) 0.3702(5) 0.5947(2) 0.0789(12) Uani 1 1 d .
O4 O 0.5643(3) 0.4923(5) 0.82714(18) 0.0712(11) Uani 1 1 d .
C20 C 0.2702(4) 0.9446(6) 0.4397(3) 0.0627(14) Uani 1 1 d .
H20A H 0.2063 0.9503 0.4052 0.075 Uiso 1 1 calc R
H20B H 0.2763 1.0220 0.4706 0.075 Uiso 1 1 calc R
N1 N 0.3759(3) 0.3650(4) 0.6057(2) 0.0521(10) Uani 1 1 d .
O3 O 0.2654(3) 0.4682(4) 0.84109(18) 0.0674(10) Uani 1 1 d .
N2 N 0.2099(3) 0.3625(4) 0.6114(2) 0.0528(10) Uani 1 1 d .
O1 O 0.5172(3) 0.3400(7) 0.5820(2) 0.1033(17) Uani 1 1 d .
N6 N 0.2761(3) 0.8106(4) 0.4792(2) 0.0536(10) Uani 1 1 d .
C14 C 0.1587(4) 0.4137(5) 0.7073(3) 0.0526(11) Uani 1 1 d .
C7 C 0.4729(4) 0.3655(6) 0.6207(3) 0.0631(14) Uani 1 1 d .
N5 N 0.4108(3) 0.4655(4) 0.82735(19) 0.0528(10) Uani 1 1 d .
C18 C 0.2651(4) 0.6844(6) 0.4342(3) 0.0663(14) Uani 1 1 d .
H18A H 0.3197 0.6815 0.4172 0.080 Uiso 1 1 calc R
H18B H 0.2688 0.6020 0.4617 0.080 Uiso 1 1 calc R
C15 C 0.1196(4) 0.2983(6) 0.7403(3) 0.0652(14) Uani 1 1 d .
H15A H 0.1535 0.2135 0.7386 0.098 Uiso 1 1 calc R
H15B H 0.0513 0.2861 0.7163 0.098 Uiso 1 1 calc R
H15C H 0.1292 0.3219 0.7868 0.098 Uiso 1 1 calc R
C25 C 0.1936(4) 0.8194(6) 0.5089(3) 0.0617(13) Uani 1 1 d .
H25A H 0.2045 0.9001 0.5384 0.074 Uiso 1 1 calc R
H25B H 0.1330 0.8342 0.4720 0.074 Uiso 1 1 calc R
N4 N 0.4522(3) 0.4220(4) 0.7283(2) 0.0529(10) Uani 1 1 d .
C17 C 0.1314(4) 0.3807(5) 0.6314(3) 0.0550(12) Uani 1 1 d .
C5 C 0.2401(5) 0.3014(6) 0.4224(3) 0.0659(15) Uani 1 1 d .
H5 H 0.2491 0.2901 0.3806 0.079 Uiso 1 1 calc R
C3 C 0.1303(4) 0.3163(6) 0.4859(3) 0.0652(14) Uani 1 1 d .
H3 H 0.0673 0.3144 0.4878 0.078 Uiso 1 1 calc R
C19 C 0.1722(5) 0.6789(8) 0.3746(4) 0.0865(19) Uani 1 1 d .
H19A H 0.1184 0.6624 0.3905 0.130 Uiso 1 1 calc R
H19B H 0.1761 0.6052 0.3446 0.130 Uiso 1 1 calc R
H19C H 0.1629 0.7657 0.3506 0.130 Uiso 1 1 calc R
C4 C 0.1471(5) 0.2994(6) 0.4255(3) 0.0749(17) Uani 1 1 d .
H4 H 0.0947 0.2863 0.3858 0.090 Uiso 1 1 calc R
C2 C 0.2104(4) 0.3363(5) 0.5444(2) 0.0541(12) Uani 1 1 d .
C23 C 0.4014(5) 0.9201(10) 0.5818(4) 0.098(2) Uani 1 1 d .
H23A H 0.4063 1.0018 0.5567 0.147 Uiso 1 1 calc R
H23B H 0.4633 0.9020 0.6160 0.147 Uiso 1 1 calc R
H23C H 0.3529 0.9342 0.6032 0.147 Uiso 1 1 calc R
C11 C 0.4811(4) 0.4605(5) 0.7943(2) 0.0524(11) Uani 1 1 d .
C12 C 0.4507(4) 0.5055(7) 0.8994(3) 0.0736(16) Uani 1 1 d .
H12A H 0.4706 0.6010 0.9027 0.110 Uiso 1 1 calc R
H12B H 0.5059 0.4481 0.9220 0.110 Uiso 1 1 calc R
H12C H 0.4017 0.4934 0.9204 0.110 Uiso 1 1 calc R
C8 C 0.5249(4) 0.4131(6) 0.6945(3) 0.0605(13) Uani 1 1 d .
C16 C 0.1114(4) 0.5529(6) 0.7128(3) 0.0713(16) Uani 1 1 d .
H16A H 0.1238 0.5749 0.7599 0.107 Uiso 1 1 calc R
H16B H 0.0424 0.5470 0.6899 0.107 Uiso 1 1 calc R
H16C H 0.1383 0.6242 0.6922 0.107 Uiso 1 1 calc R
C6 C 0.3206(4) 0.3197(5) 0.4801(3) 0.0622(13) Uani 1 1 d .
H6 H 0.3832 0.3205 0.4774 0.075 Uiso 1 1 calc R
C1 C 0.3061(4) 0.3368(5) 0.5420(3) 0.0563(12) Uani 1 1 d .
C24 C 0.1819(6) 0.6956(7) 0.5485(4) 0.092(2) Uani 1 1 d .
H24A H 0.1597 0.6183 0.5182 0.139 Uiso 1 1 calc R
H24B H 0.1351 0.7157 0.5706 0.139 Uiso 1 1 calc R
H24C H 0.2434 0.6731 0.5820 0.139 Uiso 1 1 calc R
C22 C 0.3731(4) 0.7987(8) 0.5342(3) 0.0813(19) Uani 1 1 d .
H22A H 0.3727 0.7160 0.5607 0.098 Uiso 1 1 calc R
H22B H 0.4228 0.7859 0.5131 0.098 Uiso 1 1 calc R
C9 C 0.5718(5) 0.5526(9) 0.6905(4) 0.094(2) Uani 1 1 d .
H9A H 0.5220 0.6218 0.6744 0.142 Uiso 1 1 calc R
H9B H 0.6083 0.5459 0.6598 0.142 Uiso 1 1 calc R
H9C H 0.6146 0.5781 0.7349 0.142 Uiso 1 1 calc R
C10 C 0.6028(5) 0.3019(8) 0.7277(3) 0.091(2) Uani 1 1 d .
H10A H 0.6390 0.3295 0.7734 0.136 Uiso 1 1 calc R
H10B H 0.6463 0.2926 0.7019 0.136 Uiso 1 1 calc R
H10C H 0.5714 0.2145 0.7285 0.136 Uiso 1 1 calc R
C21 C 0.3446(6) 0.9598(8) 0.4062(4) 0.099(2) Uani 1 1 d .
H21A H 0.4084 0.9556 0.4398 0.148 Uiso 1 1 calc R
H21B H 0.3363 1.0475 0.3831 0.148 Uiso 1 1 calc R
H21C H 0.3376 0.8861 0.3739 0.148 Uiso 1 1 calc R
C13 C 0.3079(3) 0.4533(5) 0.8012(2) 0.0479(10) Uani 1 1 d .

loop_
_atom_site_aniso_label
_atom_site_aniso_U_11
_atom_site_aniso_U_22
_atom_site_aniso_U_33
_atom_site_aniso_U_23
_atom_site_aniso_U_13
_atom_site_aniso_U_12
Co1 0.0466(4) 0.0579(5) 0.0410(4) -0.0027(3) 0.0128(3) 0.0011(3)
N3 0.038(2) 0.053(2) 0.046(2) -0.0009(18) 0.0097(16) -0.0044(16)
O2 0.049(2) 0.120(4) 0.062(2) -0.006(2) 0.0117(19) -0.009(2)
O4 0.048(2) 0.100(3) 0.054(2) 0.000(2) 0.0016(16) -0.010(2)
C20 0.065(3) 0.058(3) 0.067(3) 0.014(3) 0.025(3) 0.005(3)
N1 0.044(2) 0.061(2) 0.048(2) 0.0004(18) 0.0102(18) 0.0131(18)
O3 0.069(2) 0.089(3) 0.049(2) -0.0058(19) 0.0255(18) -0.008(2)
N2 0.055(2) 0.057(2) 0.045(2) -0.0017(18) 0.0148(19) -0.0001(19)
O1 0.068(3) 0.188(5) 0.062(3) -0.001(3) 0.032(2) 0.033(3)
N6 0.049(2) 0.053(2) 0.062(3) 0.010(2) 0.0228(19) 0.0096(18)
C14 0.056(3) 0.053(3) 0.054(3) -0.001(2) 0.025(2) 0.000(2)
C7 0.046(3) 0.090(4) 0.053(3) 0.011(3) 0.016(2) 0.020(3)
N5 0.055(2) 0.060(2) 0.040(2) 0.0005(18) 0.0116(17) -0.0041(19)
C18 0.074(4) 0.055(3) 0.077(4) 0.008(3) 0.034(3) 0.013(3)
C15 0.070(3) 0.068(3) 0.063(3) -0.002(3) 0.029(3) -0.013(3)
C25 0.051(3) 0.071(3) 0.072(3) 0.000(3) 0.031(3) 0.003(2)
N4 0.052(2) 0.064(2) 0.042(2) 0.0044(19) 0.0150(18) 0.0045(19)
C17 0.051(3) 0.057(3) 0.055(3) 0.000(2) 0.015(2) -0.006(2)
C5 0.090(4) 0.060(3) 0.047(3) -0.008(2) 0.021(3) 0.004(3)
C3 0.063(3) 0.069(3) 0.056(3) -0.010(3) 0.009(2) -0.008(3)
C19 0.086(5) 0.086(4) 0.088(5) -0.017(4) 0.030(4) -0.010(4)
C4 0.097(5) 0.073(4) 0.043(3) -0.010(3) 0.008(3) -0.007(3)
C2 0.070(3) 0.050(2) 0.039(2) -0.003(2) 0.015(2) -0.004(2)
C23 0.065(4) 0.161(7) 0.064(4) -0.006(5) 0.017(3) -0.008(4)
C11 0.052(3) 0.053(3) 0.047(3) 0.008(2) 0.008(2) 0.001(2)
C12 0.073(4) 0.100(4) 0.041(3) -0.005(3) 0.010(2) -0.016(3)
C8 0.041(3) 0.088(4) 0.052(3) 0.009(3) 0.015(2) 0.014(2)
C16 0.067(4) 0.065(3) 0.077(4) -0.006(3) 0.017(3) 0.013(3)
C6 0.076(4) 0.062(3) 0.052(3) -0.003(3) 0.027(3) 0.006(3)
C1 0.068(3) 0.053(3) 0.046(3) -0.001(2) 0.017(2) 0.001(2)
C24 0.111(6) 0.078(4) 0.110(6) 0.012(4) 0.066(5) -0.009(4)
C22 0.054(3) 0.115(5) 0.074(4) 0.032(4) 0.021(3) 0.025(3)
C9 0.080(5) 0.130(6) 0.078(4) 0.009(4) 0.033(4) -0.019(4)
C10 0.071(4) 0.127(6) 0.068(4) 0.011(4) 0.015(3) 0.034(4)
C21 0.118(6) 0.090(5) 0.116(6) 0.020(4) 0.075(5) 0.000(4)
C13 0.049(3) 0.048(2) 0.047(3) 0.001(2) 0.015(2) -0.002(2)

loop_
_atom_type_symbol
_atom_type_description
_atom_type_scat_dispersion_real
_atom_type_scat_dispersion_imag
_atom_type_scat_source
C C 0.0033 0.0016 'International Tables Vol C Tables 4.2.6.8 and 6.1.1.4'
H H 0.0000 0.0000 'International Tables Vol C Tables 4.2.6.8 and 6.1.1.4'
N N 0.0061 0.0033 'International Tables Vol C Tables 4.2.6.8 and 6.1.1.4'
O O 0.0106 0.0060 'International Tables Vol C Tables 4.2.6.8 and 6.1.1.4'
Co Co 0.3494 0.9721 'International Tables Vol C Tables 4.2.6.8 and 6.1.1.4'

loop_
_geom_angle_atom_site_label_1
_geom_angle_atom_site_label_2
_geom_angle_atom_site_label_3
_geom_angle
N3 Co1 N1 173.12(17)
N3 Co1 N4 98.94(18)
N1 Co1 N4 87.18(18)
N3 Co1 N2 87.94(18)
N1 Co1 N2 85.85(18)
N4 Co1 N2 172.85(18)
C13 N3 C14 116.7(4)
C13 N3 Co1 128.1(3)
C14 N3 Co1 115.2(3)
C21 C20 N6 115.0(5)
C7 N1 C1 126.6(5)
C7 N1 Co1 117.8(4)
C1 N1 Co1 115.4(3)
C17 N2 C2 127.3(5)
C17 N2 Co1 117.2(4)
C2 N2 Co1 115.2(3)
C22 N6 C18 107.0(4)
C22 N6 C20 110.5(4)
C18 N6 C20 111.9(4)
C22 N6 C25 111.2(4)
C18 N6 C25 111.2(4)
C20 N6 C25 105.2(4)
N3 C14 C15 112.6(4)
N3 C14 C16 111.1(4)
C15 C14 C16 111.3(5)
N3 C14 C17 106.7(4)
C15 C14 C17 107.9(4)
C16 C14 C17 106.9(4)
O1 C7 N1 126.5(6)
O1 C7 C8 122.0(5)
N1 C7 C8 111.4(5)
C11 N5 C13 130.8(4)
C11 N5 C12 113.7(4)
C13 N5 C12 115.0(4)
C19 C18 N6 115.0(5)
C24 C25 N6 115.4(5)
C11 N4 C8 118.6(4)
C11 N4 Co1 126.2(4)
C8 N4 Co1 115.1(3)
O2 C17 N2 125.7(5)
O2 C17 C14 121.5(5)
N2 C17 C14 112.9(4)
C4 C5 C6 121.6(5)
C4 C3 C2 117.9(6)
C3 C4 C5 121.3(5)
C3 C2 C1 121.3(5)
C3 C2 N2 127.6(5)
C1 C2 N2 111.1(4)
O4 C11 N4 124.0(5)
O4 C11 N5 117.6(5)
N4 C11 N5 118.4(4)
N4 C8 C9 112.6(5)
N4 C8 C7 107.7(4)
C9 C8 C7 106.9(5)
N4 C8 C10 111.4(5)
C9 C8 C10 111.2(5)
C7 C8 C10 106.6(5)
C1 C6 C5 118.5(6)
C6 C1 N1 128.1(5)
C6 C1 C2 119.4(5)
N1 C1 C2 112.3(4)
C23 C22 N6 115.4(5)
O3 C13 N3 126.4(5)
O3 C13 N5 116.5(4)
N3 C13 N5 117.1(4)

loop_
_geom_bond_atom_site_label_1
_geom_bond_atom_site_label_2
_geom_bond_distance
Co1 N3 1.785(4)
Co1 N1 1.799(4)
Co1 N4 1.805(4)
Co1 N2 1.807(4)
N3 C13 1.344(6)
N3 C14 1.500(6)
O2 C17 1.231(6)
O4 C11 1.215(6)
C20 C21 1.475(8)
C20 N6 1.517(7)
N1 C7 1.340(7)
N1 C1 1.406(6)
O3 C13 1.197(6)
N2 C17 1.349(7)
N2 C2 1.421(6)
O1 C7 1.212(7)
N6 C22 1.499(7)
N6 C18 1.511(7)
N6 C25 1.524(6)
C14 C15 1.513(7)
C14 C16 1.529(7)
C14 C17 1.530(7)
C7 C8 1.540(8)
N5 C11 1.409(7)
N5 C13 1.419(6)
N5 C12 1.469(6)
C18 C19 1.503(8)
C25 C24 1.490(8)
N4 C11 1.350(6)
N4 C8 1.454(7)
C5 C4 1.374(9)
C5 C6 1.384(8)
C3 C4 1.368(8)
C3 C2 1.393(7)
C2 C1 1.409(8)
C23 C22 1.499(10)
C8 C9 1.520(9)
C8 C10 1.546(8)
C6 C1 1.382(7)
